data_7023121
loop_
_publ_author_name
'Antunes, Maria Augusta'
'Santos, Isabel C.'
'Bolvin, H\'el\`ene'
'Pereira, Laura C. J.'
'Mazzanti, Marinella'
'Mar\,calo, Joaquim'
'Almeida, Manuel'

_publ_section_title
;
 Crystal structure diversity in the
 bis[hydrotris(3,5-dimethylpyrazolyl)borate]iodouranium(III) complex: from
 neutral to cationic forms.
;
_journal_issue 24
_journal_name_full 'Dalton transactions (Cambridge, England : 2003)'
_journal_page_first 8861
_journal_page_last 8867
_journal_paper_doi 10.1039/c3dt50753j
_journal_volume 42
_journal_year 2013
_chemical_formula_moiety 'C30 H44 B2 I N12 U'
_chemical_formula_sum 'C30 H44 B2 I N12 U'
_chemical_formula_weight 959.32
_chemical_name_systematic
;
?
;
_space_group_IT_number 2
_symmetry_cell_setting triclinic
_symmetry_space_group_name_Hall '-P 1'
_symmetry_space_group_name_H-M 'P -1'
_atom_sites_solution_hydrogens geom
_atom_sites_solution_primary direct
_atom_sites_solution_secondary difmap
_audit_creation_method SHELXL-97
_cell_angle_alpha 82.721(5)
_cell_angle_beta 86.981(7)
_cell_angle_gamma 64.714(6)
_cell_formula_units_Z 2
_cell_length_a 11.3449(3)
_cell_length_b 11.7790(2)
_cell_length_c 14.8966(3)
_cell_measurement_reflns_used 9923
_cell_measurement_temperature 150(2)
_cell_measurement_theta_max 27.19
_cell_measurement_theta_min 2.49
_cell_volume 1785.42(11)
_computing_cell_refinement 'Bruker SAINT'
_computing_data_collection 'Bruker APEX2'
_computing_data_reduction 'Bruker SAINT'
_computing_molecular_graphics ORTEP3(Farrugia,1997)
_computing_publication_material 'WinGX (Farrugia, 1999)'
_computing_structure_refinement 'SHELXL-97 (Sheldrick, 2008)'
_computing_structure_solution 'SIR97 (Altomare, 1999)'
_diffrn_ambient_temperature 150(2)
_diffrn_measured_fraction_theta_full 0.996
_diffrn_measured_fraction_theta_max 0.996
_diffrn_measurement_device_type 'Bruker APEX-II CCD'
_diffrn_measurement_method '\f and \w scans'
_diffrn_radiation_monochromator graphite
_diffrn_radiation_source 'fine-focus sealed tube'
_diffrn_radiation_type MoK\a
_diffrn_radiation_wavelength 0.71073
_diffrn_reflns_av_R_equivalents 0.0345
_diffrn_reflns_av_sigmaI/netI 0.0302
_diffrn_reflns_limit_h_max 14
_diffrn_reflns_limit_h_min -14
_diffrn_reflns_limit_k_max 14
_diffrn_reflns_limit_k_min -14
_diffrn_reflns_limit_l_max 18
_diffrn_reflns_limit_l_min -17
_diffrn_reflns_number 26272
_diffrn_reflns_theta_full 26.37
_diffrn_reflns_theta_max 26.37
_diffrn_reflns_theta_min 3.18
_exptl_absorpt_coefficient_mu 5.450
_exptl_absorpt_correction_T_max 0.4087
_exptl_absorpt_correction_T_min 0.2191
_exptl_absorpt_correction_type multi-scan
_exptl_absorpt_process_details 'sadabs; Sheldrick 2004'
_exptl_crystal_colour black
_exptl_crystal_density_diffrn 1.784
_exptl_crystal_density_method 'not measured'
_exptl_crystal_description prism
_exptl_crystal_F_000 926
_exptl_crystal_size_max 0.40
_exptl_crystal_size_mid 0.24
_exptl_crystal_size_min 0.20
_refine_diff_density_max 0.546
_refine_diff_density_min -0.485
_refine_diff_density_rms 0.081
_refine_ls_extinction_method none
_refine_ls_goodness_of_fit_ref 1.018
_refine_ls_hydrogen_treatment constr
_refine_ls_matrix_type full
_refine_ls_number_parameters 427
_refine_ls_number_reflns 7268
_refine_ls_number_restraints 0
_refine_ls_restrained_S_all 1.018
_refine_ls_R_factor_all 0.0197
_refine_ls_R_factor_gt 0.0178
_refine_ls_shift/su_max 0.001
_refine_ls_shift/su_mean 0.000
_refine_ls_structure_factor_coef Fsqd
_refine_ls_weighting_details 'calc w=1/[\s^2^(Fo^2^)+(0.0156P)^2^+0.9883P] where P=(Fo^2^+2Fc^2^)/3'
_refine_ls_weighting_scheme calc
_refine_ls_wR_factor_gt 0.0425
_refine_ls_wR_factor_ref 0.0431
_reflns_number_gt 6909
_reflns_number_total 7268
_reflns_threshold_expression >2\s(I)
_cod_data_source_file c3dt50753j.txt
_cod_data_source_block utpi3
_cod_original_sg_symbol_H-M P-1
_cod_database_code 7023121

loop_
_symmetry_equiv_pos_as_xyz
'x, y, z'
'-x, -y, -z'

loop_
_atom_site_label
_atom_site_type_symbol
_atom_site_fract_x
_atom_site_fract_y
_atom_site_fract_z
_atom_site_U_iso_or_equiv
_atom_site_adp_type
_atom_site_occupancy
_atom_site_symmetry_multiplicity
_atom_site_calc_flag
_atom_site_refinement_flags
U1 U 0.364882(7) 0.310990(8) 0.270138(6) 0.01513(3) Uani 1 1 d .
I1 I 0.506445(16) 0.497652(16) 0.236391(13) 0.02933(5) Uani 1 1 d .
N42 N 0.51239(19) 0.2393(2) 0.13727(14) 0.0203(4) Uani 1 1 d .
N41 N 0.63548(18) 0.14378(19) 0.14819(14) 0.0184(4) Uani 1 1 d .
N51 N 0.68325(18) 0.11494(19) 0.31841(14) 0.0184(4) Uani 1 1 d .
N52 N 0.57339(19) 0.19718(19) 0.35838(14) 0.0199(4) Uani 1 1 d .
N61 N 0.57684(18) -0.00745(19) 0.25547(13) 0.0183(4) Uani 1 1 d .
N62 N 0.44958(18) 0.06226(19) 0.28177(14) 0.0191(4) Uani 1 1 d .
N22 N 0.20771(18) 0.2691(2) 0.17285(13) 0.0198(4) Uani 1 1 d .
N21 N 0.07970(18) 0.32541(19) 0.20192(13) 0.0189(4) Uani 1 1 d .
N11 N 0.11217(19) 0.50871(19) 0.24313(13) 0.0185(4) Uani 1 1 d .
N12 N 0.16905(19) 0.5405(2) 0.31048(14) 0.0198(4) Uani 1 1 d .
N31 N 0.07529(18) 0.36158(19) 0.36655(14) 0.0186(4) Uani 1 1 d .
N32 N 0.20391(18) 0.28246(19) 0.38691(13) 0.0191(4) Uani 1 1 d .
C41 C 0.7034(2) 0.1439(3) 0.07096(17) 0.0231(5) Uani 1 1 d .
C42 C 0.6240(3) 0.2404(3) 0.00995(18) 0.0270(6) Uani 1 1 d .
H42 H 0.6454 0.2630 -0.0501 0.032 Uiso 1 1 calc R
C43 C 0.5057(2) 0.2982(3) 0.05369(17) 0.0239(5) Uani 1 1 d .
C45 C 0.3839(3) 0.4088(3) 0.02026(19) 0.0351(7) Uani 1 1 d .
H45A H 0.3111 0.3844 0.0252 0.053 Uiso 1 1 calc R
H45B H 0.3951 0.4365 -0.0432 0.053 Uiso 1 1 calc R
H45C H 0.3655 0.4781 0.0568 0.053 Uiso 1 1 calc R
C44 C 0.8412(2) 0.0504(3) 0.0601(2) 0.0326(6) Uani 1 1 d .
H44A H 0.8961 0.0575 0.1057 0.049 Uiso 1 1 calc R
H44B H 0.8723 0.0677 -0.0005 0.049 Uiso 1 1 calc R
H44C H 0.8458 -0.0352 0.0678 0.049 Uiso 1 1 calc R
C53 C 0.6134(3) 0.2334(3) 0.42819(17) 0.0247(6) Uani 1 1 d .
C52 C 0.7483(3) 0.1737(3) 0.43416(18) 0.0286(6) Uani 1 1 d .
H52 H 0.8014 0.1815 0.4780 0.034 Uiso 1 1 calc R
C51 C 0.7898(2) 0.1005(3) 0.36351(18) 0.0253(6) Uani 1 1 d .
C54 C 0.9261(2) 0.0180(3) 0.3379(2) 0.0381(7) Uani 1 1 d .
H54A H 0.9332 -0.0665 0.3315 0.057 Uiso 1 1 calc R
H54B H 0.9863 0.0117 0.3851 0.057 Uiso 1 1 calc R
H54C H 0.9484 0.0545 0.2804 0.057 Uiso 1 1 calc R
C55 C 0.5177(3) 0.3271(3) 0.4839(2) 0.0358(7) Uani 1 1 d .
H55A H 0.4292 0.3487 0.4635 0.054 Uiso 1 1 calc R
H55B H 0.5330 0.4036 0.4776 0.054 Uiso 1 1 calc R
H55C H 0.5276 0.2910 0.5476 0.054 Uiso 1 1 calc R
C63 C 0.3941(2) -0.0191(2) 0.29219(17) 0.0217(5) Uani 1 1 d .
C62 C 0.4820(2) -0.1374(3) 0.27186(18) 0.0250(6) Uani 1 1 d .
H62 H 0.4665 -0.2108 0.2736 0.030 Uiso 1 1 calc R
C61 C 0.5967(2) -0.1272(2) 0.24863(17) 0.0231(5) Uani 1 1 d .
C64 C 0.7223(3) -0.2270(3) 0.2211(2) 0.0358(7) Uani 1 1 d .
H64A H 0.7466 -0.1999 0.1609 0.054 Uiso 1 1 calc R
H64B H 0.7128 -0.3056 0.2197 0.054 Uiso 1 1 calc R
H64C H 0.7903 -0.2412 0.2648 0.054 Uiso 1 1 calc R
C65 C 0.2558(2) 0.0172(3) 0.3218(2) 0.0283(6) Uani 1 1 d .
H65A H 0.2540 -0.0136 0.3859 0.042 Uiso 1 1 calc R
H65B H 0.2153 -0.0206 0.2856 0.042 Uiso 1 1 calc R
H65C H 0.2076 0.1094 0.3132 0.042 Uiso 1 1 calc R
C21 C 0.0072(2) 0.2778(2) 0.16477(17) 0.0217(5) Uani 1 1 d .
C24 C -0.1352(3) 0.3216(3) 0.1813(2) 0.0351(7) Uani 1 1 d .
H24A H -0.1502 0.3002 0.2453 0.053 Uiso 1 1 calc R
H24B H -0.1698 0.2799 0.1439 0.053 Uiso 1 1 calc R
H24C H -0.1795 0.4133 0.1655 0.053 Uiso 1 1 calc R
C22 C 0.0884(2) 0.1896(3) 0.11078(18) 0.0261(6) Uani 1 1 d .
H22 H 0.0649 0.1403 0.0759 0.031 Uiso 1 1 calc R
C23 C 0.2118(2) 0.1864(2) 0.11707(17) 0.0223(5) Uani 1 1 d .
C25 C 0.3336(3) 0.1066(3) 0.06976(19) 0.0293(6) Uani 1 1 d .
H25A H 0.3400 0.1519 0.0112 0.044 Uiso 1 1 calc R
H25B H 0.3308 0.0270 0.0602 0.044 Uiso 1 1 calc R
H25C H 0.4096 0.0887 0.1070 0.044 Uiso 1 1 calc R
C13 C 0.1675(2) 0.6517(3) 0.2798(2) 0.0266(6) Uani 1 1 d .
C12 C 0.1101(3) 0.6935(3) 0.1938(2) 0.0322(6) Uani 1 1 d .
H12 H 0.0970 0.7703 0.1576 0.039 Uiso 1 1 calc R
C11 C 0.0766(2) 0.6019(3) 0.17260(18) 0.0270(6) Uani 1 1 d .
C14 C 0.0112(3) 0.5944(3) 0.09093(19) 0.0414(8) Uani 1 1 d .
H14A H 0.0691 0.5202 0.0617 0.062 Uiso 1 1 calc R
H14B H -0.0087 0.6709 0.0485 0.062 Uiso 1 1 calc R
H14C H -0.0698 0.5871 0.1088 0.062 Uiso 1 1 calc R
C15 C 0.2211(3) 0.7147(3) 0.3358(2) 0.0377(7) Uani 1 1 d .
H15A H 0.1495 0.7785 0.3666 0.057 Uiso 1 1 calc R
H15B H 0.2676 0.7555 0.2968 0.057 Uiso 1 1 calc R
H15C H 0.2814 0.6516 0.3810 0.057 Uiso 1 1 calc R
C33 C 0.2068(3) 0.2354(3) 0.47356(17) 0.0250(6) Uani 1 1 d .
C32 C 0.0813(3) 0.2857(3) 0.50930(19) 0.0321(6) Uani 1 1 d .
H32 H 0.0563 0.2685 0.5695 0.039 Uiso 1 1 calc R
C31 C 0.0010(2) 0.3649(3) 0.44059(18) 0.0252(6) Uani 1 1 d .
C34 C -0.1428(3) 0.4456(3) 0.4414(2) 0.0343(7) Uani 1 1 d .
H34A H -0.1609 0.5308 0.4120 0.051 Uiso 1 1 calc R
H34B H -0.1738 0.4505 0.5040 0.051 Uiso 1 1 calc R
H34C H -0.1877 0.4085 0.4085 0.051 Uiso 1 1 calc R
C35 C 0.3311(3) 0.1403(3) 0.51674(19) 0.0354(7) Uani 1 1 d .
H35A H 0.4030 0.1270 0.4738 0.053 Uiso 1 1 calc R
H35B H 0.3243 0.0602 0.5342 0.053 Uiso 1 1 calc R
H35C H 0.3478 0.1710 0.5707 0.053 Uiso 1 1 calc R
B2 B 0.6747(3) 0.0505(3) 0.23596(19) 0.0197(6) Uani 1 1 d .
H2 H 0.7624 -0.0192 0.2265 0.024 Uiso 1 1 calc R
B1 B 0.0379(3) 0.4236(3) 0.27006(19) 0.0194(6) Uani 1 1 d .
H1 H -0.0583 0.4764 0.2659 0.023 Uiso 1 1 calc R

loop_
_atom_site_aniso_label
_atom_site_aniso_U_11
_atom_site_aniso_U_22
_atom_site_aniso_U_33
_atom_site_aniso_U_23
_atom_site_aniso_U_13
_atom_site_aniso_U_12
U1 0.01315(5) 0.01321(5) 0.01794(5) -0.00138(4) 0.00184(3) -0.00487(4)
I1 0.02502(9) 0.02205(10) 0.04361(11) -0.00479(8) 0.01029(7) -0.01341(8)
N42 0.0192(10) 0.0174(11) 0.0215(11) -0.0009(9) 0.0028(8) -0.0057(9)
N41 0.0160(9) 0.0177(11) 0.0228(11) -0.0062(9) 0.0042(8) -0.0077(8)
N51 0.0150(9) 0.0146(11) 0.0237(11) -0.0001(9) -0.0017(8) -0.0048(8)
N52 0.0194(10) 0.0169(11) 0.0228(11) -0.0043(9) -0.0010(8) -0.0065(9)
N61 0.0169(9) 0.0139(11) 0.0216(11) -0.0017(8) 0.0013(8) -0.0043(8)
N62 0.0159(9) 0.0148(11) 0.0248(11) -0.0006(9) 0.0012(8) -0.0055(8)
N22 0.0156(9) 0.0198(11) 0.0220(11) -0.0054(9) 0.0002(8) -0.0049(9)
N21 0.0146(9) 0.0187(11) 0.0220(10) -0.0047(9) 0.0003(8) -0.0050(8)
N11 0.0215(10) 0.0157(11) 0.0169(10) -0.0018(8) 0.0007(8) -0.0066(9)
N12 0.0184(9) 0.0199(11) 0.0226(11) -0.0043(9) 0.0018(8) -0.0090(9)
N31 0.0159(9) 0.0161(11) 0.0220(11) -0.0029(9) 0.0042(8) -0.0054(8)
N32 0.0187(9) 0.0166(11) 0.0198(10) -0.0003(9) 0.0015(8) -0.0061(9)
C41 0.0249(12) 0.0248(14) 0.0255(13) -0.0105(11) 0.0087(10) -0.0149(11)
C42 0.0327(14) 0.0304(16) 0.0202(13) -0.0037(11) 0.0072(11) -0.0161(13)
C43 0.0268(13) 0.0234(14) 0.0233(13) -0.0014(11) 0.0029(10) -0.0131(12)
C45 0.0347(15) 0.0334(17) 0.0278(15) 0.0090(13) 0.0021(12) -0.0090(13)
C44 0.0262(13) 0.0361(17) 0.0350(16) -0.0137(13) 0.0143(12) -0.0117(13)
C53 0.0323(13) 0.0208(14) 0.0232(13) 0.0000(11) -0.0038(11) -0.0134(12)
C52 0.0326(14) 0.0304(16) 0.0282(14) 0.0018(12) -0.0100(11) -0.0188(13)
C51 0.0224(12) 0.0254(15) 0.0298(14) 0.0039(12) -0.0051(10) -0.0130(11)
C54 0.0176(12) 0.047(2) 0.0475(18) -0.0036(15) -0.0050(12) -0.0110(13)
C55 0.0426(16) 0.0371(18) 0.0319(16) -0.0142(14) 0.0004(13) -0.0182(15)
C63 0.0227(12) 0.0203(14) 0.0253(13) -0.0009(11) -0.0004(10) -0.0125(11)
C62 0.0294(13) 0.0179(14) 0.0315(14) -0.0023(11) -0.0005(11) -0.0138(12)
C61 0.0277(13) 0.0149(13) 0.0252(13) -0.0001(11) -0.0022(10) -0.0080(11)
C64 0.0323(14) 0.0175(15) 0.0537(19) -0.0099(14) 0.0080(13) -0.0060(12)
C65 0.0233(13) 0.0208(14) 0.0443(17) -0.0033(12) 0.0055(12) -0.0135(12)
C21 0.0218(12) 0.0204(14) 0.0242(13) -0.0025(11) -0.0041(10) -0.0097(11)
C24 0.0228(13) 0.0361(18) 0.0513(19) -0.0159(15) 0.0002(12) -0.0142(13)
C22 0.0288(13) 0.0251(15) 0.0275(14) -0.0060(12) -0.0059(11) -0.0129(12)
C23 0.0255(12) 0.0201(14) 0.0205(13) -0.0034(11) 0.0003(10) -0.0088(11)
C25 0.0284(13) 0.0316(16) 0.0273(14) -0.0117(12) 0.0032(11) -0.0104(12)
C13 0.0187(12) 0.0189(14) 0.0414(16) -0.0094(12) 0.0083(11) -0.0064(11)
C12 0.0300(14) 0.0195(15) 0.0413(17) 0.0098(12) 0.0011(12) -0.0087(12)
C11 0.0271(13) 0.0239(15) 0.0244(14) 0.0040(11) 0.0013(11) -0.0077(12)
C14 0.0456(17) 0.045(2) 0.0247(15) 0.0041(14) -0.0072(13) -0.0117(16)
C15 0.0312(15) 0.0269(16) 0.061(2) -0.0159(15) 0.0058(14) -0.0153(13)
C33 0.0296(13) 0.0253(15) 0.0212(13) 0.0015(11) 0.0008(10) -0.0137(12)
C32 0.0357(15) 0.0394(18) 0.0226(14) 0.0007(13) 0.0087(11) -0.0194(14)
C31 0.0258(13) 0.0258(15) 0.0272(14) -0.0075(12) 0.0106(11) -0.0139(12)
C34 0.0253(13) 0.0410(19) 0.0353(16) -0.0087(14) 0.0121(12) -0.0130(13)
C35 0.0348(15) 0.0382(18) 0.0272(15) 0.0147(13) -0.0055(12) -0.0144(14)
B2 0.0142(12) 0.0159(15) 0.0263(15) -0.0026(12) 0.0015(11) -0.0039(11)
B1 0.0173(12) 0.0159(15) 0.0224(14) -0.0011(11) -0.0013(10) -0.0045(11)

loop_
_atom_type_symbol
_atom_type_description
_atom_type_scat_dispersion_real
_atom_type_scat_dispersion_imag
_atom_type_scat_source
C C 0.0033 0.0016 'International Tables Vol C Tables 4.2.6.8 and 6.1.1.4'
H H 0.0000 0.0000 'International Tables Vol C Tables 4.2.6.8 and 6.1.1.4'
N N 0.0061 0.0033 'International Tables Vol C Tables 4.2.6.8 and 6.1.1.4'
B B 0.0013 0.0007 'International Tables Vol C Tables 4.2.6.8 and 6.1.1.4'
I I -0.4742 1.8119 'International Tables Vol C Tables 4.2.6.8 and 6.1.1.4'
U U -9.6767 9.6646 'International Tables Vol C Tables 4.2.6.8 and 6.1.1.4'

loop_
_geom_angle_atom_site_label_1
_geom_angle_atom_site_label_2
_geom_angle_atom_site_label_3
_geom_angle
N52 U1 N42 83.23(6)
N52 U1 N32 100.24(6)
N42 U1 N32 150.13(7)
N52 U1 N22 141.32(6)
N42 U1 N22 81.80(6)
N32 U1 N22 77.16(6)
N52 U1 N62 68.01(6)
N42 U1 N62 73.13(6)
N32 U1 N62 80.67(6)
N22 U1 N62 73.55(6)
N52 U1 N12 123.14(6)
N42 U1 N12 134.71(6)
N32 U1 N12 67.55(6)
N22 U1 N12 92.02(6)
N62 U1 N12 147.44(6)
N52 U1 N11 151.51(6)
N42 U1 N11 120.01(6)
N32 U1 N11 68.40(6)
N22 U1 N11 63.84(6)
N62 U1 N11 131.39(6)
N12 U1 N11 28.69(5)
N52 U1 I1 75.68(5)
N42 U1 I1 74.84(5)
N32 U1 I1 134.93(5)
N22 U1 I1 132.98(5)
N62 U1 I1 133.59(4)
N12 U1 I1 77.42(4)
N11 U1 I1 93.76(4)
C43 N42 N41 107.14(19)
C43 N42 U1 129.50(17)
N41 N42 U1 121.37(14)
C41 N41 N42 109.0(2)
C41 N41 B2 129.8(2)
N42 N41 B2 121.00(19)
C51 N51 N52 109.5(2)
C51 N51 B2 129.0(2)
N52 N51 B2 121.51(18)
C53 N52 N51 106.85(19)
C53 N52 U1 128.54(17)
N51 N52 U1 120.05(14)
C61 N61 N62 110.13(19)
C61 N61 B2 127.4(2)
N62 N61 B2 122.46(19)
C63 N62 N61 105.46(19)
C63 N62 U1 135.68(16)
N61 N62 U1 117.61(14)
C23 N22 N21 106.05(19)
C23 N22 U1 139.24(16)
N21 N22 U1 112.19(13)
C21 N21 N22 110.18(19)
C21 N21 B1 128.6(2)
N22 N21 B1 121.14(18)
C11 N11 N12 109.5(2)
C11 N11 B1 123.6(2)
N12 N11 B1 119.30(19)
C11 N11 U1 124.80(15)
N12 N11 U1 73.95(11)
B1 N11 U1 95.63(13)
C13 N12 N11 106.0(2)
C13 N12 U1 123.54(16)
N11 N12 U1 77.35(12)
C31 N31 N32 109.8(2)
C31 N31 B1 130.7(2)
N32 N31 B1 119.42(19)
C33 N32 N31 106.51(19)
C33 N32 U1 137.21(16)
N31 N32 U1 113.79(14)
N41 C41 C42 108.2(2)
N41 C41 C44 122.6(2)
C42 C41 C44 129.2(2)
C41 C42 C43 106.1(2)
C41 C42 H42 127.0
C43 C42 H42 127.0
N42 C43 C42 109.6(2)
N42 C43 C45 120.8(2)
C42 C43 C45 129.6(2)
C43 C45 H45A 109.5
C43 C45 H45B 109.5
H45A C45 H45B 109.5
C43 C45 H45C 109.5
H45A C45 H45C 109.5
H45B C45 H45C 109.5
C41 C44 H44A 109.5
C41 C44 H44B 109.5
H44A C44 H44B 109.5
C41 C44 H44C 109.5
H44A C44 H44C 109.5
H44B C44 H44C 109.5
N52 C53 C52 109.7(2)
N52 C53 C55 120.5(2)
C52 C53 C55 129.8(2)
C51 C52 C53 106.1(2)
C51 C52 H52 126.9
C53 C52 H52 126.9
N51 C51 C52 107.9(2)
N51 C51 C54 123.7(2)
C52 C51 C54 128.4(2)
C51 C54 H54A 109.5
C51 C54 H54B 109.5
H54A C54 H54B 109.5
C51 C54 H54C 109.5
H54A C54 H54C 109.5
H54B C54 H54C 109.5
C53 C55 H55A 109.5
C53 C55 H55B 109.5
H55A C55 H55B 109.5
C53 C55 H55C 109.5
H55A C55 H55C 109.5
H55B C55 H55C 109.5
N62 C63 C62 110.6(2)
N62 C63 C65 123.2(2)
C62 C63 C65 126.2(2)
C61 C62 C63 106.1(2)
C61 C62 H62 127.0
C63 C62 H62 127.0
N61 C61 C62 107.7(2)
N61 C61 C64 124.2(2)
C62 C61 C64 128.1(2)
C61 C64 H64A 109.5
C61 C64 H64B 109.5
H64A C64 H64B 109.5
C61 C64 H64C 109.5
H64A C64 H64C 109.5
H64B C64 H64C 109.5
C63 C65 H65A 109.5
C63 C65 H65B 109.5
H65A C65 H65B 109.5
C63 C65 H65C 109.5
H65A C65 H65C 109.5
H65B C65 H65C 109.5
N21 C21 C22 107.3(2)
N21 C21 C24 123.0(2)
C22 C21 C24 129.7(2)
C21 C24 H24A 109.5
C21 C24 H24B 109.5
H24A C24 H24B 109.5
C21 C24 H24C 109.5
H24A C24 H24C 109.5
H24B C24 H24C 109.5
C21 C22 C23 106.9(2)
C21 C22 H22 126.6
C23 C22 H22 126.6
N22 C23 C22 109.6(2)
N22 C23 C25 123.0(2)
C22 C23 C25 127.4(2)
C23 C25 H25A 109.5
C23 C25 H25B 109.5
H25A C25 H25B 109.5
C23 C25 H25C 109.5
H25A C25 H25C 109.5
H25B C25 H25C 109.5
N12 C13 C12 110.5(2)
N12 C13 C15 120.3(3)
C12 C13 C15 129.2(3)
C11 C12 C13 106.2(2)
C11 C12 H12 126.9
C13 C12 H12 126.9
N11 C11 C12 107.7(2)
N11 C11 C14 121.5(2)
C12 C11 C14 130.8(3)
C11 C14 H14A 109.5
C11 C14 H14B 109.5
H14A C14 H14B 109.5
C11 C14 H14C 109.5
H14A C14 H14C 109.5
H14B C14 H14C 109.5
C13 C15 H15A 109.5
C13 C15 H15B 109.5
H15A C15 H15B 109.5
C13 C15 H15C 109.5
H15A C15 H15C 109.5
H15B C15 H15C 109.5
N32 C33 C32 109.5(2)
N32 C33 C35 120.7(2)
C32 C33 C35 129.7(2)
C31 C32 C33 106.6(2)
C31 C32 H32 126.7
C33 C32 H32 126.7
N31 C31 C32 107.6(2)
N31 C31 C34 122.8(2)
C32 C31 C34 129.6(2)
C31 C34 H34A 109.5
C31 C34 H34B 109.5
H34A C34 H34B 109.5
C31 C34 H34C 109.5
H34A C34 H34C 109.5
H34B C34 H34C 109.5
C33 C35 H35A 109.5
C33 C35 H35B 109.5
H35A C35 H35B 109.5
C33 C35 H35C 109.5
H35A C35 H35C 109.5
H35B C35 H35C 109.5
N61 B2 N41 109.85(19)
N61 B2 N51 109.8(2)
N41 B2 N51 112.1(2)
N61 B2 H2 108.3
N41 B2 H2 108.3
N51 B2 H2 108.3
N31 B1 N21 111.9(2)
N31 B1 N11 108.54(19)
N21 B1 N11 106.63(19)
N31 B1 H1 109.9
N21 B1 H1 109.9
N11 B1 H1 109.9

loop_
_geom_bond_atom_site_label_1
_geom_bond_atom_site_label_2
_geom_bond_distance
U1 N52 2.5085(19)
U1 N42 2.510(2)
U1 N32 2.5525(19)
U1 N22 2.5937(19)
U1 N62 2.650(2)
U1 N12 2.783(2)
U1 N11 2.826(2)
U1 I1 3.2121(2)
N42 C43 1.335(3)
N42 N41 1.370(3)
N41 C41 1.351(3)
N41 B2 1.548(3)
N51 C51 1.351(3)
N51 N52 1.372(3)
N51 B2 1.551(3)
N52 C53 1.341(3)
N61 C61 1.347(3)
N61 N62 1.386(3)
N61 B2 1.531(3)
N62 C63 1.343(3)
N22 C23 1.343(3)
N22 N21 1.386(3)
N21 C21 1.349(3)
N21 B1 1.539(3)
N11 C11 1.359(3)
N11 N12 1.390(3)
N11 B1 1.569(3)
N12 C13 1.324(3)
N31 C31 1.347(3)
N31 N32 1.379(3)
N31 B1 1.521(3)
N32 C33 1.335(3)
C41 C42 1.371(4)
C41 C44 1.494(3)
C42 C43 1.389(4)
C42 H42 0.9500
C43 C45 1.491(4)
C45 H45A 0.9800
C45 H45B 0.9800
C45 H45C 0.9800
C44 H44A 0.9800
C44 H44B 0.9800
C44 H44C 0.9800
C53 C52 1.387(4)
C53 C55 1.483(4)
C52 C51 1.379(4)
C52 H52 0.9500
C51 C54 1.493(4)
C54 H54A 0.9800
C54 H54B 0.9800
C54 H54C 0.9800
C55 H55A 0.9800
C55 H55B 0.9800
C55 H55C 0.9800
C63 C62 1.385(4)
C63 C65 1.497(3)
C62 C61 1.379(4)
C62 H62 0.9500
C61 C64 1.487(4)
C64 H64A 0.9800
C64 H64B 0.9800
C64 H64C 0.9800
C65 H65A 0.9800
C65 H65B 0.9800
C65 H65C 0.9800
C21 C22 1.375(4)
C21 C24 1.488(3)
C24 H24A 0.9800
C24 H24B 0.9800
C24 H24C 0.9800
C22 C23 1.392(3)
C22 H22 0.9500
C23 C25 1.498(3)
C25 H25A 0.9800
C25 H25B 0.9800
C25 H25C 0.9800
C13 C12 1.400(4)
C13 C15 1.487(4)
C12 C11 1.362(4)
C12 H12 0.9500
C11 C14 1.489(4)
C14 H14A 0.9800
C14 H14B 0.9800
C14 H14C 0.9800
C15 H15A 0.9800
C15 H15B 0.9800
C15 H15C 0.9800
C33 C32 1.393(4)
C33 C35 1.490(4)
C32 C31 1.370(4)
C32 H32 0.9500
C31 C34 1.497(4)
C34 H34A 0.9800
C34 H34B 0.9800
C34 H34C 0.9800
C35 H35A 0.9800
C35 H35B 0.9800
C35 H35C 0.9800
B2 H2 1.0000
B1 H1 1.0000
